data_7249687
loop_
_publ_author_name
'Fang, Zong-Bin'
'xiao, yuefeng'
'Chen, Xinyao'
'Zhou, Lingyu'
'Qiaomei, Lu'
'Xiao, Wang-Dong'
'Wu, Shu-Ting'
'Chen, Li'

_publ_section_title
;
 Solubility, crystallization process optimization, thermal property of
 Afoxolaner and the single crystal structure for its hydrate
;
_journal_name_full CrystEngComm
_journal_paper_doi 10.1039/D4CE00975D
_journal_year 2024
_chemical_formula_sum 'C52 H34 Cl2 F18 N6 O7'
_chemical_formula_weight 1267.75
_space_group_crystal_system monoclinic
_space_group_IT_number 14
_space_group_name_Hall '-P 2yn'
_space_group_name_H-M_alt 'P 1 21/n 1'
_atom_sites_solution_hydrogens geom
_audit_creation_method SHELXL-2014
_audit_update_record
;
2024-11-13 deposited with the CCDC.	2024-12-03 downloaded from the CCDC.
;
_cell_angle_alpha 90
_cell_angle_beta 94.354(3)
_cell_angle_gamma 90
_cell_formula_units_Z 4
_cell_length_a 8.5511(3)
_cell_length_b 37.3176(14)
_cell_length_c 16.5685(5)
_cell_measurement_reflns_used 99.9(5)
_cell_measurement_temperature 100(2)
_cell_measurement_theta_max 59.8040
_cell_measurement_theta_min 2.5370
_cell_volume 5271.9(3)
_computing_structure_refinement 'SHELXL-2014 (Sheldrick, 2014)'
_diffrn_ambient_temperature 100(2)
_diffrn_measured_fraction_theta_full 0.999
_diffrn_measured_fraction_theta_max 0.976
_diffrn_measurement_device_type 'CrysAlisPro 1.171.42.84a (Rigaku Oxford Diffraction, 2023)'
_diffrn_radiation_type GaK\a
_diffrn_radiation_wavelength 1.3405
_diffrn_reflns_av_R_equivalents 0.0780
_diffrn_reflns_av_unetI/netI 0.0785
_diffrn_reflns_Laue_measured_fraction_full 0.999
_diffrn_reflns_Laue_measured_fraction_max 0.976
_diffrn_reflns_limit_h_max 9
_diffrn_reflns_limit_h_min -11
_diffrn_reflns_limit_k_max 47
_diffrn_reflns_limit_k_min -47
_diffrn_reflns_limit_l_max 21
_diffrn_reflns_limit_l_min -21
_diffrn_reflns_number 39013
_diffrn_reflns_point_group_measured_fraction_full 0.999
_diffrn_reflns_point_group_measured_fraction_max 0.976
_diffrn_reflns_theta_full 53.543
_diffrn_reflns_theta_max 60.269
_diffrn_reflns_theta_min 2.059
_exptl_absorpt_coefficient_mu 1.445
_exptl_absorpt_correction_T_max 0.865
_exptl_absorpt_correction_T_min 0.841
_exptl_absorpt_correction_type multi-scan
_exptl_crystal_colour 'clear light colourless'
_exptl_crystal_density_diffrn 1.597
_exptl_crystal_description needle
_exptl_crystal_F_000 2560
_exptl_crystal_size_max 0.6
_exptl_crystal_size_mid 0.1
_exptl_crystal_size_min 0.1
_refine_diff_density_max 1.242
_refine_diff_density_min -0.669
_refine_diff_density_rms 0.108
_refine_ls_extinction_method none
_refine_ls_goodness_of_fit_ref 1.556
_refine_ls_hydrogen_treatment constr
_refine_ls_matrix_type full
_refine_ls_number_parameters 1432
_refine_ls_number_reflns 11714
_refine_ls_number_restraints 1061
_refine_ls_restrained_S_all 1.560
_refine_ls_R_factor_all 0.1876
_refine_ls_R_factor_gt 0.1374
_refine_ls_shift/su_max 0.000
_refine_ls_shift/su_mean 0.000
_refine_ls_structure_factor_coef Fsqd
_refine_ls_weighting_details 'w=1/[\s^2^(Fo^2^)+(0.2000P)^2^] where P=(Fo^2^+2Fc^2^)/3'
_refine_ls_weighting_scheme calc
_refine_ls_wR_factor_gt 0.3951
_refine_ls_wR_factor_ref 0.4182
_reflns_Friedel_coverage 0.000
_reflns_number_gt 7721
_reflns_number_total 11714
_reflns_threshold_expression 'I > 2\s(I)'
_cod_data_source_file d4ce00975d2.cif
_cod_data_source_block p
_cod_original_sg_symbol_H-M 'P 21/n'
_cod_database_code 7249687
_shelx_space_group_comment
;
The symmetry employed for this shelxl refinement is uniquely defined
by the following loop, which should always be used as a source of
symmetry information in preference to the above space-group names.
They are only intended as comments.
;
_shelx_estimated_absorpt_t_min 0.478
_shelx_estimated_absorpt_t_max 0.869
_shelxl_version_number 2014-3

loop_
_space_group_symop_operation_xyz
'x, y, z'
'-x+1/2, y+1/2, -z+1/2'
'-x, -y, -z'
'x-1/2, -y-1/2, z-1/2'

loop_
_atom_site_label
_atom_site_type_symbol
_atom_site_fract_x
_atom_site_fract_y
_atom_site_fract_z
_atom_site_U_iso_or_equiv
_atom_site_adp_type
_atom_site_occupancy
_atom_site_site_symmetry_order
_atom_site_calc_flag
_atom_site_refinement_flags_posn
_atom_site_refinement_flags_adp
_atom_site_refinement_flags_occupancy
_atom_site_disorder_assembly
_atom_site_disorder_group
Cl01 Cl -0.27417(19) 0.00648(5) 1.19115(11) 0.0763(5) Uani 1 1 d . U . . .
F301 F 0.0804(8) 0.0938(2) 1.3886(3) 0.141(2) Uani 1 1 d . U . . .
F302 F 0.1867(11) 0.1296(3) 1.3092(4) 0.205(5) Uani 1 1 d . U . . .
F303 F -0.0492(9) 0.13243(18) 1.3210(4) 0.141(2) Uani 1 1 d . U . . .
F304 F 0.2956(17) 0.0076(5) 1.0856(11) 0.097(5) Uani 0.45 1 d . U P A 2
F305 F 0.4291(18) 0.0405(5) 1.0092(11) 0.095(5) Uani 0.45 1 d . U P A 2
F306 F 0.415(2) 0.0498(5) 1.1402(9) 0.091(5) Uani 0.45 1 d . U P A 2
F307 F 0.9479(10) 0.3235(2) 0.8176(4) 0.090(2) Uani 0.55 1 d . U P B 1
F308 F 1.1721(10) 0.3236(4) 0.7672(7) 0.157(6) Uani 0.55 1 d . U P B 1
F309 F 0.9690(8) 0.3483(2) 0.7024(5) 0.094(2) Uani 0.55 1 d . U P B 1
F351 F 0.3977(16) 0.0364(3) 1.1118(6) 0.064(3) Uani 0.55 1 d . U P B 1
F352 F 0.3857(15) 0.0301(3) 0.9831(7) 0.064(3) Uani 0.55 1 d . U P B 1
F353 F 0.2413(12) -0.0018(2) 1.0528(6) 0.061(2) Uani 0.55 1 d . U P B 1
F354 F 0.998(2) 0.2436(6) 0.6944(14) 0.174(6) Uani 0.45 1 d . U P A 2
F355 F 1.1702(16) 0.2823(7) 0.6772(13) 0.179(6) Uani 0.45 1 d . U P A 2
F356 F 0.9674(19) 0.2746(6) 0.5848(11) 0.160(5) Uani 0.45 1 d . U P A 2
O301 O 0.109(2) 0.0500(6) 0.9821(12) 0.067(5) Uani 0.45 1 d . U P A 2
O302 O 0.5669(12) 0.2086(4) 0.6954(9) 0.068(3) Uani 0.45 1 d . U P A 2
O303 O 0.7475(12) 0.2713(6) 0.8267(7) 0.097(5) Uani 0.45 1 d . U P A 2
O351 O 0.0686(18) 0.0506(4) 0.9650(9) 0.051(3) Uani 0.55 1 d . U P B 1
O352 O 0.6101(10) 0.1889(2) 0.6747(4) 0.0540(17) Uani 0.55 1 d . U P B 1
O353 O 0.7939(10) 0.2510(2) 0.8075(4) 0.0531(19) Uani 0.55 1 d . U P B 1
N301 N 0.144(3) 0.0727(10) 0.9127(15) 0.060(6) Uani 0.45 1 d . U P A 2
N302 N 0.4488(13) 0.2444(4) 0.7723(8) 0.054(3) Uani 0.45 1 d . U P A 2
H30A H 0.3840 0.2466 0.8108 0.065 Uiso 0.45 1 calc R U P A 2
N303 N 0.7803(18) 0.2906(6) 0.6957(11) 0.090(5) Uani 0.45 1 d D U P A 2
H303 H 0.7401 0.2888 0.6453 0.109 Uiso 0.45 1 calc R U P A 2
N351 N 0.109(2) 0.0703(5) 0.8981(13) 0.050(4) Uani 0.55 1 d . U P B 1
N352 N 0.4983(16) 0.2297(4) 0.7484(6) 0.047(3) Uani 0.55 1 d . U P B 1
H352 H 0.4312 0.2339 0.7850 0.057 Uiso 0.55 1 calc R U P B 1
N353 N 0.8357(13) 0.2789(3) 0.6903(7) 0.050(3) Uani 0.55 1 d . U P B 1
H353 H 0.7958 0.2848 0.6416 0.061 Uiso 0.55 1 calc R U P B 1
C023 C 0.9781(14) 0.2855(5) 0.7091(7) 0.070(3) Uani 0.55 1 d . U P B 1
H02A H 1.0350 0.2849 0.6593 0.084 Uiso 0.55 1 calc R U P B 1
H02B H 1.0215 0.2662 0.7451 0.084 Uiso 0.55 1 calc R U P B 1
C301 C -0.1234(7) 0.03640(18) 1.1887(4) 0.0647(16) Uani 1 1 d . U . . .
C302 C -0.0358(7) 0.03749(18) 1.1196(4) 0.0677(16) Uani 1 1 d . U . . .
H302 H -0.0597 0.0215 1.0757 0.081 Uiso 1 1 calc R U . . .
C303 C 0.0825(7) 0.06151(19) 1.1167(4) 0.0692(17) Uani 1 1 d . U . . .
C304 C 0.1183(8) 0.0839(2) 1.1800(4) 0.078(2) Uani 1 1 d . U . . .
H304 H 0.2044 0.0999 1.1780 0.094 Uiso 1 1 calc R U . . .
C305 C 0.0298(8) 0.0839(2) 1.2488(4) 0.0782(19) Uani 1 1 d . U . . .
C306 C -0.0919(8) 0.0589(2) 1.2529(4) 0.0749(19) Uani 1 1 d . U . . .
H306 H -0.1509 0.0577 1.2991 0.090 Uiso 1 1 calc R U . . .
C307 C 0.0578(12) 0.1095(3) 1.3189(5) 0.102(3) Uani 1 1 d . U . . .
C308 C 0.202(3) 0.0652(9) 1.0558(16) 0.064(6) Uani 0.45 1 d . U P A 2
C309 C 0.227(3) 0.0977(11) 1.018(2) 0.056(5) Uani 0.45 1 d . U P A 2
H30B H 0.1433 0.1145 1.0315 0.068 Uiso 0.45 1 calc R U P A 2
H30C H 0.3277 0.1076 1.0413 0.068 Uiso 0.45 1 calc R U P A 2
C310 C 0.231(3) 0.0974(9) 0.9348(16) 0.057(6) Uani 0.45 1 d . U P A 2
C311 C 0.291(3) 0.1263(9) 0.8821(17) 0.062(6) Uani 0.45 1 d . U P A 2
C312 C 0.282(3) 0.1230(8) 0.7966(19) 0.066(6) Uani 0.45 1 d . U P A 2
C313 C 0.331(2) 0.1513(5) 0.7481(13) 0.054(4) Uani 0.45 1 d . U P A 2
C314 C 0.4084(15) 0.1815(5) 0.7926(10) 0.053(3) Uani 0.45 1 d . U P A 2
C315 C 0.4225(17) 0.1851(5) 0.8775(12) 0.061(4) Uani 0.45 1 d . U P A 2
H315 H 0.4711 0.2051 0.9046 0.074 Uiso 0.45 1 calc R U P A 2
C316 C 0.355(2) 0.1550(6) 0.9203(14) 0.064(5) Uani 0.45 1 d . U P A 2
H316 H 0.3564 0.1559 0.9777 0.077 Uiso 0.45 1 calc R U P A 2
C317 C 0.213(3) 0.0938(10) 0.739(2) 0.065(6) Uani 0.45 1 d . U P A 2
H317 H 0.1763 0.0723 0.7625 0.078 Uiso 0.45 1 calc R U P A 2
C318 C 0.202(3) 0.0967(8) 0.660(2) 0.075(7) Uani 0.45 1 d . U P A 2
H318 H 0.1515 0.0776 0.6307 0.090 Uiso 0.45 1 calc R U P A 2
C319 C 0.252(4) 0.1229(8) 0.619(2) 0.066(7) Uani 0.45 1 d . U P A 2
H319 H 0.2419 0.1232 0.5611 0.080 Uiso 0.45 1 calc R U P A 2
C320 C 0.322(3) 0.1505(6) 0.6641(16) 0.065(6) Uani 0.45 1 d . U P A 2
H320 H 0.3651 0.1699 0.6363 0.078 Uiso 0.45 1 calc R U P A 2
C321 C 0.482(2) 0.2111(10) 0.7476(13) 0.061(4) Uani 0.45 1 d . U P A 2
C322 C 0.5134(15) 0.2770(5) 0.7396(10) 0.065(3) Uani 0.45 1 d . U P A 2
H32A H 0.4607 0.2980 0.7618 0.078 Uiso 0.45 1 calc R U P A 2
H32B H 0.4909 0.2772 0.6801 0.078 Uiso 0.45 1 calc R U P A 2
C323 C 0.6887(15) 0.2803(6) 0.7591(9) 0.070(4) Uani 0.45 1 d . U P A 2
C325 C 1.0109(14) 0.3215(4) 0.7514(9) 0.087(4) Uani 0.55 1 d . U P B 1
C326 C 0.333(3) 0.0403(7) 1.0733(19) 0.076(5) Uani 0.45 1 d . U P A 2
C351 C 0.170(2) 0.0603(6) 1.0369(11) 0.050(4) Uani 0.55 1 d . U P B 1
C352 C 0.264(3) 0.0974(8) 1.018(2) 0.059(5) Uani 0.55 1 d . U P B 1
H35A H 0.2222 0.1187 1.0453 0.071 Uiso 0.55 1 calc R U P B 1
H35B H 0.3785 0.0955 1.0298 0.071 Uiso 0.55 1 calc R U P B 1
C353 C 0.208(3) 0.0953(6) 0.9219(13) 0.048(4) Uani 0.55 1 d . U P B 1
C354 C 0.2957(18) 0.0309(4) 1.0451(8) 0.051(3) Uani 0.55 1 d . U P B 1
C355 C 0.286(3) 0.1198(6) 0.8670(12) 0.049(4) Uani 0.55 1 d . U P B 1
C356 C 0.265(3) 0.1169(5) 0.7811(11) 0.048(4) Uani 0.55 1 d . U P B 1
C357 C 0.174(2) 0.0894(5) 0.7455(11) 0.039(3) Uani 0.55 1 d . U P B 1
H357 H 0.1233 0.0724 0.7771 0.046 Uiso 0.55 1 calc R U P B 1
C358 C 0.1617(19) 0.0879(4) 0.6592(10) 0.040(3) Uani 0.55 1 d . U P B 1
H358 H 0.1005 0.0695 0.6330 0.048 Uiso 0.55 1 calc R U P B 1
C359 C 0.236(3) 0.1127(5) 0.6122(14) 0.047(4) Uani 0.55 1 d . U P B 1
H359 H 0.2198 0.1119 0.5548 0.056 Uiso 0.55 1 calc R U P B 1
C360 C 0.336(2) 0.1387(4) 0.6498(9) 0.045(3) Uani 0.55 1 d . U P B 1
H360 H 0.3887 0.1548 0.6168 0.054 Uiso 0.55 1 calc R U P B 1
C361 C 0.3593(17) 0.1419(3) 0.7334(8) 0.045(3) Uani 0.55 1 d . U P B 1
C362 C 0.4450(16) 0.1696(3) 0.7740(6) 0.049(2) Uani 0.55 1 d . U P B 1
C363 C 0.4522(17) 0.1719(3) 0.8582(7) 0.052(3) Uani 0.55 1 d . U P B 1
H363 H 0.5075 0.1912 0.8846 0.063 Uiso 0.55 1 calc R U P B 1
C364 C 0.3802(19) 0.1466(4) 0.9039(9) 0.051(3) Uani 0.55 1 d . U P B 1
H364 H 0.3952 0.1475 0.9613 0.061 Uiso 0.55 1 calc R U P B 1
C365 C 0.527(2) 0.1961(4) 0.7284(8) 0.052(3) Uani 0.55 1 d . U P B 1
C366 C 0.5730(12) 0.2598(3) 0.7124(5) 0.0443(19) Uani 0.55 1 d . U P B 1
H36A H 0.5177 0.2821 0.7254 0.053 Uiso 0.55 1 calc R U P B 1
H36B H 0.5652 0.2570 0.6528 0.053 Uiso 0.55 1 calc R U P B 1
C367 C 0.7400(13) 0.2627(3) 0.7422(5) 0.044(2) Uani 0.55 1 d . U P B 1
C368 C 0.943(2) 0.3043(8) 0.7116(18) 0.122(6) Uani 0.45 1 d D U P A 2
H36C H 0.9757 0.3058 0.7701 0.146 Uiso 0.45 1 calc R U P A 2
H36D H 0.9590 0.3277 0.6851 0.146 Uiso 0.45 1 calc R U P A 2
C369 C 1.020(3) 0.2732(8) 0.670(2) 0.136(5) Uani 0.45 1 d D U P A 2
Cl10 Cl -0.3128(12) 0.4975(4) 0.0411(7) 0.078(3) Uani 0.55 1 d . U P C 3
F101 F 0.044(2) 0.4284(5) -0.1509(10) 0.123(5) Uani 0.55 1 d . U P C 3
F102 F 0.034(2) 0.3768(6) -0.0745(12) 0.117(5) Uani 0.55 1 d . U P C 3
F103 F 0.228(2) 0.4031(5) -0.0771(9) 0.108(4) Uani 0.55 1 d . U P C 3
F104 F 0.4011(16) 0.4748(6) 0.1603(13) 0.057(3) Uani 0.55 1 d . U P C 3
F105 F 0.2316(15) 0.5087(5) 0.2158(11) 0.046(2) Uani 0.55 1 d . U P C 3
F106 F 0.3895(13) 0.4749(4) 0.2906(7) 0.044(2) Uani 0.55 1 d . U P C 3
F107 F 1.0518(11) 0.2516(2) 0.5385(7) 0.097(3) Uani 0.55 1 d D U P C 3
F108 F 1.0643(11) 0.2163(3) 0.6415(7) 0.110(3) Uani 0.55 1 d D U P C 3
F109 F 1.2285(12) 0.2136(3) 0.5538(9) 0.122(3) Uani 0.55 1 d D U P C 3
O101 O 0.0860(12) 0.4490(4) 0.2773(10) 0.047(3) Uani 0.55 1 d . U P C 3
O102 O 0.6525(9) 0.2851(3) 0.5284(5) 0.060(2) Uani 0.55 1 d D U P C 3
O103 O 0.7837(12) 0.2249(5) 0.4042(8) 0.109(4) Uani 0.55 1 d D U P C 3
N101 N 0.1340(13) 0.4238(4) 0.3366(9) 0.042(2) Uani 0.55 1 d . U P C 3
N102 N 0.4889(15) 0.2507(4) 0.4497(7) 0.068(3) Uani 0.55 1 d D U P C 3
H102 H 0.4049 0.2497 0.4156 0.081 Uiso 0.55 1 calc R U P C 3
N103 N 0.8160(12) 0.1959(3) 0.5238(7) 0.081(3) Uani 0.55 1 d D U P C 3
H103 H 0.7700 0.1868 0.5649 0.097 Uiso 0.55 1 calc R U P C 3
C101 C 0.059(3) 0.4069(5) -0.0801(15) 0.069(4) Uani 0.55 1 d . U P C 3
C102 C 0.027(3) 0.4307(6) -0.0105(15) 0.064(4) Uani 0.55 1 d . U P C 3
C103 C -0.095(2) 0.4510(5) -0.0199(10) 0.056(4) Uani 0.55 1 d . U P C 3
H10A H -0.1521 0.4522 -0.0713 0.068 Uiso 0.55 1 calc R U P C 3
C104 C -0.147(2) 0.4719(4) 0.0461(12) 0.047(3) Uani 0.55 1 d . U P C 3
C105 C -0.049(2) 0.4690(5) 0.1232(14) 0.048(3) Uani 0.55 1 d . U P C 3
H105 H -0.0773 0.4821 0.1690 0.057 Uiso 0.55 1 calc R U P C 3
C106 C 0.083(2) 0.4478(6) 0.1296(16) 0.051(4) Uani 0.55 1 d . U P C 3
C107 C 0.128(3) 0.4285(6) 0.0630(15) 0.057(4) Uani 0.55 1 d . U P C 3
H107 H 0.2214 0.4145 0.0659 0.069 Uiso 0.55 1 calc R U P C 3
C108 C 0.1852(14) 0.4456(5) 0.2112(10) 0.044(3) Uani 0.55 1 d . U P C 3
C109 C 0.3063(16) 0.4764(5) 0.2198(13) 0.043(3) Uani 0.55 1 d . U P C 3
C110 C 0.2722(14) 0.4101(5) 0.2286(10) 0.047(3) Uani 0.55 1 d . U P C 3
H11A H 0.2306 0.3908 0.1921 0.056 Uiso 0.55 1 calc R U P C 3
H11B H 0.3863 0.4127 0.2237 0.056 Uiso 0.55 1 calc R U P C 3
C111 C 0.2366(13) 0.4034(4) 0.3139(10) 0.041(3) Uani 0.55 1 d . U P C 3
C112 C 0.3141(12) 0.3732(4) 0.3571(9) 0.043(3) Uani 0.55 1 d . U P C 3
C113 C 0.3880(15) 0.3483(4) 0.3137(10) 0.049(3) Uani 0.55 1 d . U P C 3
H113 H 0.3826 0.3504 0.2564 0.059 Uiso 0.55 1 calc R U P C 3
C114 C 0.4706(16) 0.3202(4) 0.3505(9) 0.055(3) Uani 0.55 1 d . U P C 3
H114 H 0.5314 0.3049 0.3193 0.066 Uiso 0.55 1 calc R U P C 3
C115 C 0.4648(15) 0.3141(4) 0.4342(8) 0.055(3) Uani 0.55 1 d . U P C 3
C116 C 0.3910(13) 0.3399(4) 0.4811(8) 0.051(2) Uani 0.55 1 d . U P C 3
C117 C 0.3081(12) 0.3702(4) 0.4439(9) 0.045(3) Uani 0.55 1 d . U P C 3
C118 C 0.2361(12) 0.3939(4) 0.4944(8) 0.047(3) Uani 0.55 1 d . U P C 3
H118 H 0.1881 0.4146 0.4702 0.057 Uiso 0.55 1 calc R U P C 3
C119 C 0.2289(13) 0.3898(5) 0.5755(8) 0.047(2) Uani 0.55 1 d . U P C 3
H119 H 0.1722 0.4063 0.6058 0.056 Uiso 0.55 1 calc R U P C 3
C120 C 0.3083(13) 0.3602(4) 0.6138(7) 0.050(3) Uani 0.55 1 d . U P C 3
H120 H 0.3073 0.3568 0.6706 0.061 Uiso 0.55 1 calc R U P C 3
C121 C 0.3864(14) 0.3366(4) 0.5681(7) 0.057(3) Uani 0.55 1 d . U P C 3
H121 H 0.4403 0.3172 0.5946 0.069 Uiso 0.55 1 calc R U P C 3
C122 C 0.5495(17) 0.2819(5) 0.4735(7) 0.064(3) Uani 0.55 1 d D U P C 3
C123 C 0.5641(17) 0.2183(5) 0.4811(8) 0.076(3) Uani 0.55 1 d . U P C 3
H12A H 0.5027 0.1976 0.4586 0.092 Uiso 0.55 1 calc R U P C 3
H12B H 0.5568 0.2180 0.5405 0.092 Uiso 0.55 1 calc R U P C 3
C124 C 0.7319(17) 0.2123(4) 0.4653(7) 0.079(3) Uani 0.55 1 d D U P C 3
C125 C 0.9891(14) 0.1926(5) 0.5206(11) 0.098(4) Uani 0.55 1 d D U P C 3
H12C H 1.0193 0.1686 0.5419 0.117 Uiso 0.55 1 calc R U P C 3
H12D H 1.0110 0.1928 0.4628 0.117 Uiso 0.55 1 calc R U P C 3
C126 C 1.0813(18) 0.2153(5) 0.5569(10) 0.103(4) Uani 0.55 1 d D U P C 3
Cl20 Cl -0.3336(17) 0.5061(5) 0.0472(7) 0.081(4) Uani 0.45 1 d . . P D 2
F201 F 0.179(2) 0.4116(5) -0.0915(12) 0.088(4) Uani 0.45 1 d . U P D 2
F202 F -0.0265(19) 0.4215(4) -0.1529(10) 0.084(4) Uani 0.45 1 d . U P D 2
F203 F -0.0329(17) 0.3804(6) -0.0770(14) 0.086(4) Uani 0.45 1 d . U P D 2
F204 F 0.359(2) 0.4800(6) 0.1500(15) 0.052(3) Uani 0.45 1 d . U P D 2
F205 F 0.189(2) 0.5134(7) 0.2083(15) 0.062(5) Uani 0.45 1 d . U P D 2
F206 F 0.352(2) 0.4788(6) 0.2768(11) 0.063(4) Uani 0.45 1 d . U P D 2
F207 F 1.1476(17) 0.2561(3) 0.5010(9) 0.145(5) Uani 0.45 1 d D U P D 2
F208 F 1.3030(17) 0.2128(4) 0.5089(9) 0.145(5) Uani 0.45 1 d D U P D 2
F209 F 1.1310(17) 0.2164(4) 0.5934(7) 0.111(4) Uani 0.45 1 d D U P D 2
O201 O 0.0394(16) 0.4558(4) 0.2702(9) 0.045(3) Uani 0.45 1 d . U P D 2
O202 O 0.6258(18) 0.3025(3) 0.5422(7) 0.074(4) Uani 0.45 1 d D U P D 2
O203 O 0.7924(17) 0.2458(2) 0.3736(5) 0.080(3) Uani 0.45 1 d D U P D 2
N201 N 0.0884(18) 0.4332(5) 0.3333(10) 0.046(3) Uani 0.45 1 d . U P D 2
N202 N 0.522(2) 0.2645(4) 0.4464(10) 0.073(3) Uani 0.45 1 d D U P D 2
H202 H 0.4558 0.2622 0.4032 0.087 Uiso 0.45 1 calc R U P D 2
N203 N 0.8786(19) 0.2055(4) 0.4748(6) 0.094(3) Uani 0.45 1 d D U P D 2
H20A H 0.8473 0.1902 0.5106 0.113 Uiso 0.45 1 calc R U P D 2
C201 C 0.034(4) 0.4167(8) -0.084(2) 0.089(5) Uani 0.45 1 d . U P D 2
C202 C -0.005(3) 0.4381(7) -0.0147(17) 0.054(4) Uani 0.45 1 d . U P D 2
C203 C -0.141(2) 0.4607(5) -0.0170(14) 0.052(4) Uani 0.45 1 d . U P D 2
H203 H -0.2100 0.4622 -0.0646 0.063 Uiso 0.45 1 calc R U P D 2
C204 C -0.172(3) 0.4811(6) 0.0534(16) 0.057(4) Uani 0.45 1 d . U P D 2
C205 C -0.081(3) 0.4770(7) 0.1198(19) 0.054(4) Uani 0.45 1 d . U P D 2
H205 H -0.1044 0.4899 0.1667 0.065 Uiso 0.45 1 calc R U P D 2
C206 C 0.052(3) 0.4539(7) 0.1248(17) 0.045(4) Uani 0.45 1 d . U P D 2
C207 C 0.089(2) 0.4345(7) 0.0563(17) 0.049(4) Uani 0.45 1 d . U P D 2
H207 H 0.1773 0.4190 0.0588 0.059 Uiso 0.45 1 calc R U P D 2
C208 C 0.143(2) 0.4506(6) 0.2031(12) 0.046(3) Uani 0.45 1 d . U P D 2
C209 C 0.261(2) 0.4806(7) 0.2125(15) 0.049(4) Uani 0.45 1 d . U P D 2
C210 C 0.2187(18) 0.4139(5) 0.2200(10) 0.043(3) Uani 0.45 1 d . U P D 2
H21A H 0.1664 0.3949 0.1861 0.051 Uiso 0.45 1 calc R U P D 2
H21B H 0.3321 0.4142 0.2118 0.051 Uiso 0.45 1 calc R U P D 2
C211 C 0.189(2) 0.4095(6) 0.3085(13) 0.045(3) Uani 0.45 1 d . U P D 2
C212 C 0.2647(19) 0.3819(4) 0.3609(11) 0.046(3) Uani 0.45 1 d . U P D 2
C213 C 0.344(2) 0.3573(5) 0.3208(13) 0.047(3) Uani 0.45 1 d . U P D 2
H213 H 0.3430 0.3589 0.2635 0.057 Uiso 0.45 1 calc R U P D 2
C214 C 0.427(2) 0.3296(5) 0.3609(11) 0.052(3) Uani 0.45 1 d . U P D 2
H214 H 0.4832 0.3128 0.3309 0.063 Uiso 0.45 1 calc R U P D 2
C215 C 0.429(2) 0.3264(5) 0.4447(11) 0.054(3) Uani 0.45 1 d . U P D 2
C216 C 0.339(2) 0.3516(4) 0.4879(11) 0.056(3) Uani 0.45 1 d . U P D 2
C217 C 0.262(2) 0.3796(5) 0.4487(12) 0.051(3) Uani 0.45 1 d . U P D 2
C218 C 0.180(2) 0.4041(4) 0.4938(10) 0.054(3) Uani 0.45 1 d . U P D 2
H218 H 0.1269 0.4235 0.4664 0.065 Uiso 0.45 1 calc R U P D 2
C219 C 0.173(2) 0.4011(5) 0.5752(10) 0.058(3) Uani 0.45 1 d . U P D 2
H219 H 0.1179 0.4179 0.6055 0.069 Uiso 0.45 1 calc R U P D 2
C220 C 0.251(2) 0.3728(5) 0.6110(12) 0.057(3) Uani 0.45 1 d . U P D 2
H220 H 0.2486 0.3706 0.6680 0.069 Uiso 0.45 1 calc R U P D 2
C221 C 0.329(2) 0.3485(5) 0.5751(13) 0.059(3) Uani 0.45 1 d . U P D 2
H221 H 0.3771 0.3291 0.6047 0.071 Uiso 0.45 1 calc R U P D 2
C222 C 0.532(2) 0.2978(5) 0.4852(10) 0.065(3) Uani 0.45 1 d D U P D 2
C223 C 0.613(2) 0.2338(5) 0.4731(9) 0.071(3) Uani 0.45 1 d . U P D 2
H22A H 0.6344 0.2355 0.5325 0.085 Uiso 0.45 1 calc R U P D 2
H22B H 0.5480 0.2121 0.4619 0.085 Uiso 0.45 1 calc R U P D 2
C224 C 0.747(3) 0.2294(5) 0.4403(8) 0.078(3) Uani 0.45 1 d D U P D 2
C225 C 1.0490(19) 0.2017(4) 0.4624(8) 0.104(4) Uani 0.45 1 d D U P D 2
H22C H 1.0773 0.1760 0.4667 0.124 Uiso 0.45 1 calc R U P D 2
H22D H 1.0663 0.2096 0.4067 0.124 Uiso 0.45 1 calc R U P D 2
C226 C 1.150(2) 0.2210(4) 0.5165(10) 0.119(4) Uani 0.45 1 d D U P D 2
O1 O 0.6892(16) 0.1607(4) 0.6028(9) 0.104(4) Uani 0.45 1 d . . P E 2
O2 O 0.8226(14) 0.1661(6) 0.6103(9) 0.170(8) Uani 0.55 1 d . . P F 1

loop_
_atom_site_aniso_label
_atom_site_aniso_U_11
_atom_site_aniso_U_22
_atom_site_aniso_U_33
_atom_site_aniso_U_23
_atom_site_aniso_U_13
_atom_site_aniso_U_12
Cl01 0.0750(10) 0.0738(11) 0.0832(11) 0.0294(8) 0.0259(8) 0.0166(8)
F301 0.146(4) 0.213(7) 0.060(3) 0.017(3) -0.015(3) 0.058(5)
F302 0.195(7) 0.331(13) 0.092(4) -0.056(6) 0.026(4) -0.115(8)
F303 0.189(6) 0.126(5) 0.098(4) -0.014(3) -0.062(4) 0.017(5)
F304 0.090(10) 0.091(11) 0.117(12) 0.035(10) 0.043(8) 0.024(8)
F305 0.084(9) 0.086(11) 0.123(13) 0.058(9) 0.062(9) 0.037(7)
F306 0.087(8) 0.119(13) 0.069(9) 0.043(7) 0.020(7) 0.055(9)
F307 0.121(6) 0.085(5) 0.062(4) -0.015(3) 0.001(4) -0.065(5)
F308 0.072(5) 0.212(11) 0.178(9) 0.131(9) -0.042(5) -0.092(6)
F309 0.064(4) 0.096(5) 0.121(6) 0.042(5) 0.003(4) -0.033(4)
F351 0.086(5) 0.060(6) 0.045(5) 0.014(4) -0.005(5) 0.023(5)
F352 0.080(6) 0.045(5) 0.068(5) 0.020(4) 0.004(4) 0.009(4)
F353 0.080(6) 0.037(4) 0.067(5) 0.027(3) 0.013(4) 0.012(3)
F354 0.159(11) 0.171(14) 0.192(14) 0.087(12) 0.013(11) -0.014(11)
F355 0.082(7) 0.255(16) 0.201(14) 0.090(13) 0.014(8) -0.016(9)
F356 0.129(9) 0.185(13) 0.171(13) 0.059(11) 0.031(9) 0.028(10)
O301 0.058(9) 0.085(8) 0.060(10) 0.051(8) 0.016(8) 0.018(7)
O302 0.056(6) 0.084(9) 0.065(7) 0.012(7) 0.007(5) 0.017(6)
O303 0.045(6) 0.195(16) 0.050(6) 0.029(8) -0.008(4) -0.017(8)
O351 0.066(7) 0.038(4) 0.046(5) 0.015(4) -0.013(4) 0.009(4)
O352 0.080(5) 0.048(4) 0.032(3) 0.007(3) -0.005(3) -0.012(4)
O353 0.061(5) 0.067(5) 0.030(3) 0.009(3) -0.005(3) 0.008(3)
N301 0.060(11) 0.079(12) 0.044(9) 0.031(9) 0.015(9) 0.025(8)
N302 0.045(5) 0.063(8) 0.054(6) 0.035(6) 0.000(4) -0.006(5)
N303 0.056(8) 0.148(13) 0.061(8) 0.035(9) -0.037(6) -0.044(8)
N351 0.063(9) 0.033(5) 0.053(8) 0.010(5) -0.007(5) -0.003(5)
N352 0.072(7) 0.041(6) 0.028(4) -0.005(4) 0.006(4) -0.006(5)
N353 0.051(6) 0.068(6) 0.033(4) 0.007(4) 0.004(4) 0.013(4)
C023 0.063(6) 0.112(9) 0.037(5) 0.017(6) 0.023(4) 0.020(6)
C301 0.059(3) 0.067(4) 0.070(4) 0.036(3) 0.018(3) 0.022(3)
C302 0.073(4) 0.060(3) 0.072(4) 0.033(3) 0.020(3) 0.024(3)
C303 0.059(3) 0.072(4) 0.078(4) 0.042(3) 0.013(3) 0.023(3)
C304 0.071(4) 0.090(5) 0.072(4) 0.042(4) -0.002(3) 0.011(3)
C305 0.073(4) 0.101(5) 0.059(3) 0.028(3) -0.006(3) 0.019(4)
C306 0.080(4) 0.087(5) 0.058(3) 0.031(3) 0.013(3) 0.029(4)
C307 0.103(6) 0.139(8) 0.062(4) 0.011(5) -0.011(4) 0.017(6)
C308 0.043(9) 0.084(11) 0.068(11) 0.038(9) 0.014(8) 0.016(7)
C309 0.030(8) 0.087(11) 0.053(9) 0.037(7) 0.011(7) 0.026(7)
C310 0.045(8) 0.080(11) 0.048(9) 0.033(8) 0.022(8) 0.012(7)
C311 0.057(9) 0.067(12) 0.065(11) 0.034(9) 0.026(8) 0.027(9)
C312 0.045(9) 0.067(11) 0.087(12) 0.026(9) 0.022(9) 0.022(8)
C313 0.035(6) 0.064(10) 0.067(8) 0.031(7) 0.029(5) 0.037(6)
C314 0.033(5) 0.065(9) 0.062(8) 0.021(6) 0.013(5) 0.020(5)
C315 0.044(6) 0.072(10) 0.072(9) 0.036(7) 0.024(6) 0.031(6)
C316 0.051(7) 0.076(12) 0.069(10) 0.036(8) 0.035(7) 0.029(7)
C317 0.056(11) 0.053(10) 0.092(12) 0.035(8) 0.042(9) 0.011(8)
C318 0.067(12) 0.072(13) 0.089(12) 0.020(11) 0.024(10) 0.017(9)
C319 0.048(10) 0.067(15) 0.087(13) 0.022(11) 0.025(9) 0.014(11)
C320 0.041(7) 0.074(12) 0.080(12) 0.021(9) 0.006(7) 0.028(8)
C321 0.048(7) 0.083(12) 0.050(8) 0.021(10) 0.000(6) 0.018(8)
C322 0.045(6) 0.082(9) 0.067(7) 0.035(7) -0.015(5) -0.028(6)
C323 0.036(6) 0.125(11) 0.048(6) 0.019(8) -0.002(5) -0.001(7)
C325 0.056(6) 0.114(9) 0.087(8) 0.041(7) -0.009(5) -0.047(6)
C326 0.065(11) 0.090(13) 0.076(13) 0.033(10) 0.028(9) 0.021(9)
C351 0.049(8) 0.054(6) 0.043(7) 0.019(5) -0.010(5) 0.009(5)
C352 0.062(11) 0.056(8) 0.059(8) 0.023(6) -0.004(9) 0.003(9)
C353 0.066(8) 0.026(5) 0.049(7) 0.012(5) -0.013(5) 0.001(5)
C354 0.064(7) 0.049(7) 0.040(6) 0.014(5) -0.005(5) -0.003(5)
C355 0.065(7) 0.039(7) 0.040(7) 0.004(5) -0.018(5) -0.003(5)
C356 0.060(7) 0.038(7) 0.044(6) 0.016(5) -0.012(5) -0.001(5)
C357 0.046(8) 0.033(6) 0.039(5) 0.010(4) 0.018(5) 0.000(5)
C358 0.047(7) 0.035(6) 0.040(5) 0.010(4) 0.013(4) 0.003(4)
C359 0.049(7) 0.041(8) 0.049(6) 0.006(6) 0.004(5) -0.004(6)
C360 0.054(7) 0.041(7) 0.039(5) 0.007(5) 0.007(5) 0.002(6)
C361 0.059(7) 0.033(6) 0.042(6) 0.006(4) -0.001(5) 0.015(5)
C362 0.068(7) 0.043(6) 0.035(5) 0.007(4) 0.007(4) 0.006(5)
C363 0.078(8) 0.038(6) 0.038(5) 0.007(4) -0.011(5) -0.010(5)
C364 0.062(7) 0.046(6) 0.043(6) 0.005(4) -0.010(5) -0.002(5)
C365 0.082(8) 0.041(6) 0.030(5) 0.006(5) -0.010(5) -0.010(6)
C366 0.062(5) 0.035(5) 0.036(4) 0.006(3) 0.002(4) 0.000(4)
C367 0.060(5) 0.039(5) 0.031(4) 0.005(3) 0.001(4) -0.003(4)
C368 0.108(8) 0.138(9) 0.121(9) 0.044(8) 0.008(7) -0.013(7)
C369 0.106(8) 0.159(10) 0.143(9) 0.074(9) 0.008(8) -0.015(8)
Cl10 0.060(3) 0.093(5) 0.082(4) 0.008(3) 0.013(2) -0.023(4)
F101 0.176(13) 0.153(11) 0.043(5) -0.004(6) 0.019(8) -0.024(9)
F102 0.185(13) 0.085(8) 0.079(6) -0.018(5) 0.005(10) -0.015(10)
F103 0.173(12) 0.101(8) 0.051(6) -0.006(5) 0.020(7) 0.035(7)
F104 0.040(7) 0.071(7) 0.061(7) 0.012(5) 0.006(5) -0.010(5)
F105 0.045(5) 0.045(6) 0.049(5) 0.001(4) -0.004(4) -0.001(4)
F106 0.042(5) 0.052(5) 0.034(5) 0.002(4) -0.018(4) -0.017(4)
F107 0.079(5) 0.078(5) 0.130(7) -0.002(5) -0.022(5) 0.019(4)
F108 0.080(5) 0.136(8) 0.114(7) 0.014(6) 0.004(5) -0.004(5)
F109 0.094(6) 0.134(9) 0.140(9) 0.025(7) 0.030(7) 0.022(6)
O101 0.037(4) 0.059(5) 0.044(5) 0.002(4) 0.001(4) -0.004(4)
O102 0.049(4) 0.087(7) 0.041(4) -0.003(5) -0.018(3) 0.012(4)
O103 0.079(6) 0.166(12) 0.088(8) -0.007(8) 0.039(5) -0.027(7)
N101 0.033(5) 0.055(6) 0.035(4) 0.004(4) -0.011(4) -0.004(4)
N102 0.077(6) 0.081(7) 0.043(4) 0.021(5) -0.008(4) -0.013(5)
N103 0.083(6) 0.072(6) 0.087(6) 0.000(5) 0.008(5) -0.005(5)
C101 0.092(8) 0.064(8) 0.050(6) -0.008(6) 0.003(6) -0.006(6)
C102 0.096(8) 0.059(7) 0.037(5) 0.001(5) 0.010(6) -0.019(6)
C103 0.079(8) 0.059(8) 0.033(5) 0.001(5) 0.013(6) -0.026(6)
C104 0.053(6) 0.046(7) 0.044(5) -0.007(5) 0.015(4) -0.019(5)
C105 0.054(7) 0.052(7) 0.039(5) -0.006(6) 0.009(6) -0.023(6)
C106 0.054(7) 0.057(7) 0.042(5) 0.004(5) 0.006(5) -0.019(5)
C107 0.080(8) 0.054(7) 0.038(6) 0.003(5) 0.010(6) -0.015(6)
C108 0.039(5) 0.053(5) 0.040(5) 0.005(4) 0.004(4) -0.008(4)
C109 0.039(6) 0.049(6) 0.043(6) 0.003(5) 0.004(5) -0.012(5)
C110 0.039(5) 0.055(5) 0.045(6) 0.002(4) -0.003(5) -0.003(5)
C111 0.028(4) 0.055(6) 0.038(5) 0.002(4) -0.007(4) -0.012(4)
C112 0.029(4) 0.062(6) 0.036(4) 0.004(4) -0.006(4) -0.004(4)
C113 0.043(5) 0.067(7) 0.037(5) 0.006(5) -0.004(4) 0.004(4)
C114 0.056(5) 0.073(7) 0.035(5) -0.003(5) -0.004(4) 0.019(5)
C115 0.055(5) 0.073(6) 0.036(5) -0.002(5) -0.009(4) 0.012(4)
C116 0.045(4) 0.072(6) 0.034(4) -0.002(5) -0.006(4) 0.005(4)
C117 0.030(4) 0.066(6) 0.038(4) -0.002(5) -0.007(4) 0.000(4)
C118 0.033(4) 0.064(7) 0.043(5) -0.006(5) -0.006(4) -0.008(4)
C119 0.036(4) 0.069(7) 0.035(4) -0.002(5) -0.003(4) -0.003(4)
C120 0.048(5) 0.077(7) 0.026(4) -0.002(5) -0.006(4) 0.009(5)
C121 0.056(5) 0.082(7) 0.033(4) -0.009(5) -0.003(4) 0.011(5)
C122 0.079(5) 0.077(6) 0.034(4) 0.002(5) -0.013(4) 0.006(5)
C123 0.088(6) 0.087(7) 0.050(5) 0.021(5) -0.020(5) -0.021(6)
C124 0.102(6) 0.089(7) 0.047(5) 0.004(5) 0.011(5) -0.028(6)
C125 0.077(7) 0.109(10) 0.110(9) 0.005(8) 0.022(7) 0.016(7)
C126 0.075(7) 0.120(9) 0.114(9) 0.022(8) -0.004(7) -0.010(7)
Cl20 0.092(6) 0.104(8) 0.050(3) 0.014(4) 0.016(3) -0.006(4)
F201 0.099(9) 0.109(10) 0.056(7) -0.006(7) -0.001(6) 0.006(7)
F202 0.133(9) 0.085(7) 0.033(4) -0.016(4) -0.007(6) -0.001(7)
F203 0.097(8) 0.079(8) 0.080(7) -0.031(5) -0.012(7) -0.008(7)
F204 0.044(8) 0.057(7) 0.052(6) 0.006(5) -0.005(6) -0.013(6)
F205 0.073(11) 0.050(8) 0.060(6) -0.010(5) -0.022(7) -0.002(7)
F206 0.068(9) 0.068(7) 0.046(6) 0.020(4) -0.049(5) -0.025(6)
F207 0.133(9) 0.137(10) 0.173(11) 0.080(9) 0.078(9) 0.060(8)
F208 0.185(12) 0.138(10) 0.118(9) 0.072(8) 0.053(9) 0.066(9)
F209 0.127(10) 0.120(9) 0.091(8) 0.044(7) 0.053(8) 0.050(8)
O201 0.057(7) 0.055(6) 0.021(4) 0.003(4) -0.005(5) -0.009(5)
O202 0.121(9) 0.052(6) 0.041(5) -0.008(5) -0.039(6) 0.000(6)
O203 0.167(9) 0.031(4) 0.039(4) 0.026(4) -0.008(5) -0.016(5)
N201 0.048(7) 0.059(7) 0.028(5) 0.005(5) -0.009(5) -0.009(5)
N202 0.100(7) 0.059(7) 0.051(5) 0.032(5) -0.040(5) -0.032(6)
N203 0.175(9) 0.076(6) 0.033(4) 0.036(5) 0.023(6) 0.048(6)
C201 0.133(10) 0.086(9) 0.048(7) -0.010(8) 0.010(7) -0.008(8)
C202 0.066(7) 0.058(8) 0.039(6) -0.013(6) 0.004(6) -0.020(6)
C203 0.061(7) 0.056(8) 0.039(6) -0.008(6) 0.002(6) -0.022(6)
C204 0.065(8) 0.066(9) 0.042(6) 0.000(7) 0.015(6) -0.021(7)
C205 0.060(8) 0.064(9) 0.038(6) 0.004(6) 0.011(6) -0.011(6)
C206 0.055(7) 0.048(7) 0.031(5) -0.007(5) 0.001(6) -0.022(6)
C207 0.056(7) 0.055(8) 0.037(6) -0.010(6) 0.003(6) -0.023(6)
C208 0.055(6) 0.050(6) 0.030(5) -0.003(4) -0.008(5) -0.017(5)
C209 0.060(8) 0.051(7) 0.033(6) 0.000(5) -0.020(6) -0.015(7)
C210 0.049(7) 0.050(6) 0.026(4) 0.008(4) -0.015(5) -0.022(6)
C211 0.048(7) 0.050(6) 0.035(5) 0.002(5) -0.015(6) -0.018(6)
C212 0.048(6) 0.049(6) 0.039(5) -0.005(5) -0.010(5) -0.019(5)
C213 0.055(7) 0.049(7) 0.036(6) -0.008(5) -0.006(6) -0.017(6)
C214 0.063(7) 0.052(7) 0.041(6) -0.011(5) -0.001(6) -0.011(6)
C215 0.071(7) 0.047(6) 0.041(5) -0.006(5) -0.004(5) -0.017(5)
C216 0.066(6) 0.046(6) 0.053(6) -0.011(5) -0.009(5) -0.022(5)
C217 0.059(6) 0.051(6) 0.040(5) -0.011(5) -0.007(6) -0.014(5)
C218 0.063(7) 0.050(6) 0.047(5) -0.013(5) -0.011(6) -0.015(6)
C219 0.068(7) 0.055(7) 0.048(6) -0.014(5) -0.012(6) -0.006(6)
C220 0.068(7) 0.051(7) 0.051(6) -0.011(6) -0.011(6) -0.006(6)
C221 0.070(7) 0.050(7) 0.055(7) -0.005(6) -0.006(7) -0.010(6)
C222 0.096(7) 0.050(6) 0.047(6) 0.010(5) -0.017(5) -0.020(6)
C223 0.103(7) 0.067(6) 0.039(5) 0.026(5) -0.017(5) -0.008(6)
C224 0.146(8) 0.059(6) 0.029(5) 0.028(5) 0.003(6) 0.015(7)
C225 0.174(9) 0.088(7) 0.055(6) 0.037(6) 0.044(7) 0.075(7)
C226 0.157(9) 0.111(8) 0.097(8) 0.046(7) 0.056(8) 0.071(8)
O1 0.085(8) 0.095(9) 0.131(11) 0.037(8) 0.000(7) 0.023(7)
O2 0.065(7) 0.31(3) 0.134(11) 0.073(13) 0.023(7) 0.011(9)

loop_
_atom_type_symbol
_atom_type_description
_atom_type_scat_dispersion_real
_atom_type_scat_dispersion_imag
_atom_type_scat_source
C C 0.0137 0.0067 'International Tables Vol C Tables 4.2.6.8 and 6.1.1.4'
H H 0.0000 0.0000 'International Tables Vol C Tables 4.2.6.8 and 6.1.1.4'
Cl Cl 0.3281 0.5435 'International Tables Vol C Tables 4.2.6.8 and 6.1.1.4'
F F 0.0583 0.0400 'International Tables Vol C Tables 4.2.6.8 and 6.1.1.4'
N N 0.0241 0.0134 'International Tables Vol C Tables 4.2.6.8 and 6.1.1.4'
O O 0.0389 0.0241 'International Tables Vol C Tables 4.2.6.8 and 6.1.1.4'

loop_
_geom_angle_atom_site_label_1
_geom_angle_atom_site_label_2
_geom_angle_atom_site_label_3
_geom_angle
_geom_angle_site_symmetry_1
_geom_angle_site_symmetry_3
_geom_angle_publ_flag
N301 O301 C308 107(2) . . ?
N351 O351 C351 110.5(14) . . ?
C310 N301 O301 111(2) . . ?
C321 N302 C322 124.3(17) . . ?
C321 N302 H30A 117.9 . . ?
C322 N302 H30A 117.9 . . ?
C323 N303 C368 121.7(17) . . ?
C323 N303 H303 119.1 . . ?
C368 N303 H303 119.1 . . ?
C353 N351 O351 109.4(16) . . ?
C365 N352 C366 122.4(12) . . ?
C365 N352 H352 118.8 . . ?
C366 N352 H352 118.8 . . ?
C023 N353 C367 122.9(10) . . ?
C023 N353 H353 118.5 . . ?
C367 N353 H353 118.5 . . ?
N353 C023 C325 115.3(13) . . ?
N353 C023 H02A 108.5 . . ?
C325 C023 H02A 108.5 . . ?
N353 C023 H02B 108.5 . . ?
C325 C023 H02B 108.5 . . ?
H02A C023 H02B 107.5 . . ?
C306 C301 C302 121.8(7) . . ?
C306 C301 Cl01 119.2(5) . . ?
C302 C301 Cl01 119.0(6) . . ?
C303 C302 C301 119.3(7) . . ?
C303 C302 H302 120.3 . . ?
C301 C302 H302 120.3 . . ?
C302 C303 C304 120.3(7) . . ?
C302 C303 C308 129.4(13) . . ?
C304 C303 C308 109.8(12) . . ?
C302 C303 C351 114.4(9) . . ?
C304 C303 C351 125.2(9) . . ?
C303 C304 C305 121.3(7) . . ?
C303 C304 H304 119.4 . . ?
C305 C304 H304 119.4 . . ?
C306 C305 C304 118.9(8) . . ?
C306 C305 C307 117.3(7) . . ?
C304 C305 C307 123.8(8) . . ?
C301 C306 C305 118.3(6) . . ?
C301 C306 H306 120.8 . . ?
C305 C306 H306 120.8 . . ?
F303 C307 F301 110.1(8) . . ?
F303 C307 F302 103.2(11) . . ?
F301 C307 F302 106.8(8) . . ?
F303 C307 C305 112.3(7) . . ?
F301 C307 C305 113.8(10) . . ?
F302 C307 C305 110.0(8) . . ?
C309 C308 C326 120(2) . . ?
C309 C308 C303 122(2) . . ?
C326 C308 C303 111.0(19) . . ?
C309 C308 O301 93(2) . . ?
C326 C308 O301 105(2) . . ?
C303 C308 O301 99.8(15) . . ?
C310 C309 C308 117(4) . . ?
C310 C309 H30B 107.9 . . ?
C308 C309 H30B 107.9 . . ?
C310 C309 H30C 107.9 . . ?
C308 C309 H30C 107.9 . . ?
H30B C309 H30C 107.2 . . ?
N301 C310 C309 104(3) . . ?
N301 C310 C311 126(3) . . ?
C309 C310 C311 128(3) . . ?
C316 C311 C312 122(2) . . ?
C316 C311 C310 116(2) . . ?
C312 C311 C310 122(3) . . ?
C313 C312 C311 120(3) . . ?
C313 C312 C317 107(2) . . ?
C311 C312 C317 132(3) . . ?
C320 C313 C312 124(2) . . ?
C320 C313 C314 120.6(18) . . ?
C312 C313 C314 115.4(19) . . ?
C315 C314 C313 125.0(15) . . ?
C315 C314 C321 114.8(19) . . ?
C313 C314 C321 120.2(18) . . ?
C314 C315 C316 114(2) . . ?
C314 C315 H315 123.1 . . ?
C316 C315 H315 123.1 . . ?
C311 C316 C315 123(2) . . ?
C311 C316 H316 118.6 . . ?
C315 C316 H316 118.6 . . ?
C318 C317 C312 123(3) . . ?
C318 C317 H317 118.3 . . ?
C312 C317 H317 118.3 . . ?
C319 C318 C317 127(3) . . ?
C319 C318 H318 116.6 . . ?
C317 C318 H318 116.6 . . ?
C318 C319 C320 115(3) . . ?
C318 C319 H319 122.7 . . ?
C320 C319 H319 122.7 . . ?
C319 C320 C313 124(2) . . ?
C319 C320 H320 118.2 . . ?
C313 C320 H320 118.2 . . ?
O302 C321 N302 117(3) . . ?
O302 C321 C314 128(3) . . ?
N302 C321 C314 115.1(16) . . ?
N302 C322 C323 112.6(13) . . ?
N302 C322 H32A 109.1 . . ?
C323 C322 H32A 109.1 . . ?
N302 C322 H32B 109.1 . . ?
C323 C322 H32B 109.1 . . ?
H32A C322 H32B 107.8 . . ?
O303 C323 N303 122.5(12) . . ?
O303 C323 C322 120.0(12) . . ?
N303 C323 C322 117.3(11) . . ?
F307 C325 F309 112.0(15) . . ?
F307 C325 F308 108.4(12) . . ?
F309 C325 F308 107.0(9) . . ?
F307 C325 C023 112.1(9) . . ?
F309 C325 C023 110.6(12) . . ?
F308 C325 C023 106.3(15) . . ?
F304 C326 F306 104(2) . . ?
F304 C326 F305 107(2) . . ?
F306 C326 F305 109(2) . . ?
F304 C326 C308 116(2) . . ?
F306 C326 C308 110(2) . . ?
F305 C326 C308 110(2) . . ?
O351 C351 C354 105.3(14) . . ?
O351 C351 C303 113.9(14) . . ?
C354 C351 C303 108.8(12) . . ?
O351 C351 C352 108.8(18) . . ?
C354 C351 C352 105.6(15) . . ?
C303 C351 C352 113.8(17) . . ?
C353 C352 C351 91.9(19) . . ?
C353 C352 H35A 113.3 . . ?
C351 C352 H35A 113.3 . . ?
C353 C352 H35B 113.3 . . ?
C351 C352 H35B 113.3 . . ?
H35A C352 H35B 110.6 . . ?
N351 C353 C355 124.5(17) . . ?
N351 C353 C352 118(2) . . ?
C355 C353 C352 117.5(18) . . ?
F353 C354 F352 106.4(12) . . ?
F353 C354 F351 105.6(11) . . ?
F352 C354 F351 104.8(13) . . ?
F353 C354 C351 114.8(13) . . ?
F352 C354 C351 113.1(12) . . ?
F351 C354 C351 111.4(12) . . ?
C364 C355 C356 121.2(19) . . ?
C364 C355 C353 116.3(15) . . ?
C356 C355 C353 122.6(15) . . ?
C357 C356 C355 120.3(18) . . ?
C357 C356 C361 122.8(16) . . ?
C355 C356 C361 116.5(15) . . ?
C356 C357 C358 116.9(14) . . ?
C356 C357 H357 121.6 . . ?
C358 C357 H357 121.6 . . ?
C359 C358 C357 122.2(13) . . ?
C359 C358 H358 118.9 . . ?
C357 C358 H358 118.9 . . ?
C358 C359 C360 119.7(17) . . ?
C358 C359 H359 120.1 . . ?
C360 C359 H359 120.1 . . ?
C361 C360 C359 122.6(15) . . ?
C361 C360 H360 118.7 . . ?
C359 C360 H360 118.7 . . ?
C360 C361 C362 124.7(13) . . ?
C360 C361 C356 115.4(13) . . ?
C362 C361 C356 119.2(11) . . ?
C363 C362 C361 120.3(11) . . ?
C363 C362 C365 119.3(11) . . ?
C361 C362 C365 120.3(10) . . ?
C364 C363 C362 121.2(11) . . ?
C364 C363 H363 119.4 . . ?
C362 C363 H363 119.4 . . ?
C363 C364 C355 121.0(14) . . ?
C363 C364 H364 119.5 . . ?
C355 C364 H364 119.5 . . ?
O352 C365 N352 121.6(14) . . ?
O352 C365 C362 124.4(12) . . ?
N352 C365 C362 114.0(17) . . ?
N352 C366 C367 111.5(9) . . ?
N352 C366 H36A 109.3 . . ?
C367 C366 H36A 109.3 . . ?
N352 C366 H36B 109.3 . . ?
C367 C366 H36B 109.3 . . ?
H36A C366 H36B 108.0 . . ?
O353 C367 N353 120.6(10) . . ?
O353 C367 C366 123.9(9) . . ?
N353 C367 C366 115.5(8) . . ?
N303 C368 C369 95(2) . . ?
N303 C368 H36C 112.7 . . ?
C369 C368 H36C 112.7 . . ?
N303 C368 H36D 112.7 . . ?
C369 C368 H36D 112.7 . . ?
H36C C368 H36D 110.2 . . ?
F354 C369 F355 112(2) . . ?
F354 C369 F356 109(3) . . ?
F355 C369 F356 108(2) . . ?
F354 C369 C368 117(3) . . ?
F355 C369 C368 102(2) . . ?
F356 C369 C368 107(2) . . ?
N101 O101 C108 108.5(10) . . ?
C111 N101 O101 112.1(13) . . ?
C122 N102 C123 118.3(12) . . ?
C122 N102 H102 120.8 . . ?
C123 N102 H102 120.8 . . ?
C124 N103 C125 120.1(13) . . ?
C124 N103 H103 119.9 . . ?
C125 N103 H103 119.9 . . ?
F102 C101 F101 128(2) . . ?
F102 C101 F103 95.2(17) . . ?
F101 C101 F103 96.4(17) . . ?
F102 C101 C102 118(2) . . ?
F101 C101 C102 107.0(16) . . ?
F103 C101 C102 105.9(17) . . ?
C103 C102 C107 124.4(19) . . ?
C103 C102 C101 116.7(18) . . ?
C107 C102 C101 118.9(16) . . ?
C102 C103 C104 121.1(17) . . ?
C102 C103 H10A 119.4 . . ?
C104 C103 H10A 119.4 . . ?
C103 C104 C105 115.6(14) . . ?
C103 C104 Cl10 124.5(15) . . ?
C105 C104 Cl10 119.8(12) . . ?
C106 C105 C104 121.1(16) . . ?
C106 C105 H105 119.4 . . ?
C104 C105 H105 119.4 . . ?
C105 C106 C107 120.6(17) . . ?
C105 C106 C108 120.1(18) . . ?
C107 C106 C108 119.4(14) . . ?
C106 C107 C102 117.0(16) . . ?
C106 C107 H107 121.5 . . ?
C102 C107 H107 121.5 . . ?
O101 C108 C110 103.7(11) . . ?
O101 C108 C109 107.0(12) . . ?
C110 C108 C109 108.2(10) . . ?
O101 C108 C106 109.5(11) . . ?
C110 C108 C106 116.2(13) . . ?
C109 C108 C106 111.6(13) . . ?
F104 C109 F106 109.8(12) . . ?
F104 C109 F105 108.5(16) . . ?
F106 C109 F105 107.5(16) . . ?
F104 C109 C108 109.8(17) . . ?
F106 C109 C108 111.1(14) . . ?
F105 C109 C108 110.1(11) . . ?
C111 C110 C108 101.0(11) . . ?
C111 C110 H11A 111.6 . . ?
C108 C110 H11A 111.6 . . ?
C111 C110 H11B 111.6 . . ?
C108 C110 H11B 111.6 . . ?
H11A C110 H11B 109.4 . . ?
N101 C111 C112 128.8(14) . . ?
N101 C111 C110 112.7(12) . . ?
C112 C111 C110 118.3(11) . . ?
C113 C112 C117 121.7(12) . . ?
C113 C112 C111 118.5(12) . . ?
C117 C112 C111 119.7(13) . . ?
C112 C113 C114 122.0(13) . . ?
C112 C113 H113 119.0 . . ?
C114 C113 H113 119.0 . . ?
C113 C114 C115 120.0(12) . . ?
C113 C114 H114 120.0 . . ?
C115 C114 H114 120.0 . . ?
C114 C115 C116 118.9(11) . . ?
C114 C115 C122 119.7(11) . . ?
C116 C115 C122 121.3(11) . . ?
C115 C116 C121 122.4(12) . . ?
C115 C116 C117 121.4(11) . . ?
C121 C116 C117 116.1(13) . . ?
C118 C117 C112 126.8(12) . . ?
C118 C117 C116 117.7(12) . . ?
C112 C117 C116 115.5(11) . . ?
C119 C118 C117 125.4(13) . . ?
C119 C118 H118 117.3 . . ?
C117 C118 H118 117.3 . . ?
C118 C119 C120 118.2(12) . . ?
C118 C119 H119 120.9 . . ?
C120 C119 H119 120.9 . . ?
C121 C120 C119 119.3(10) . . ?
C121 C120 H120 120.4 . . ?
C119 C120 H120 120.4 . . ?
C120 C121 C116 123.3(12) . . ?
C120 C121 H121 118.4 . . ?
C116 C121 H121 118.4 . . ?
O102 C122 N102 123.5(15) . . ?
O102 C122 C115 122.2(16) . . ?
N102 C122 C115 113.8(11) . . ?
N102 C123 C124 117.8(13) . . ?
N102 C123 H12A 107.9 . . ?
C124 C123 H12A 107.9 . . ?
N102 C123 H12B 107.9 . . ?
C124 C123 H12B 107.9 . . ?
H12A C123 H12B 107.2 . . ?
O103 C124 N103 125.0(15) . . ?
O103 C124 C123 120.0(13) . . ?
N103 C124 C123 114.8(11) . . ?
C126 C125 N103 120.7(15) . . ?
C126 C125 H12C 107.2 . . ?
N103 C125 H12C 107.2 . . ?
C126 C125 H12D 107.2 . . ?
N103 C125 H12D 107.2 . . ?
H12C C125 H12D 106.8 . . ?
F109 C126 C125 122.1(16) . . ?
F109 C126 F107 101.5(14) . . ?
C125 C126 F107 116.2(14) . . ?
F109 C126 F108 102.6(13) . . ?
C125 C126 F108 112.2(15) . . ?
F107 C126 F108 99.0(13) . . ?
N201 O201 C208 108.7(12) . . ?
C211 N201 O201 109.9(14) . . ?
C222 N202 C223 123.6(14) . . ?
C222 N202 H202 118.2 . . ?
C223 N202 H202 118.2 . . ?
C225 N203 C224 135.1(12) . . ?
C225 N203 H20A 112.4 . . ?
C224 N203 H20A 112.4 . . ?
F202 C201 F201 106(3) . . ?
F202 C201 C202 123(3) . . ?
F201 C201 C202 116(3) . . ?
F202 C201 F203 94(2) . . ?
F201 C201 F203 105(2) . . ?
C202 C201 F203 109(2) . . ?
C207 C202 C203 120(2) . . ?
C207 C202 C201 118(2) . . ?
C203 C202 C201 122(2) . . ?
C204 C203 C202 119.2(19) . . ?
C204 C203 H203 120.4 . . ?
C202 C203 H203 120.4 . . ?
C205 C204 C203 119(2) . . ?
C205 C204 Cl20 123.8(19) . . ?
C203 C204 Cl20 116.7(18) . . ?
C204 C205 C206 123(2) . . ?
C204 C205 H205 118.6 . . ?
C206 C205 H205 118.6 . . ?
C207 C206 C205 119.5(19) . . ?
C207 C206 C208 122.4(19) . . ?
C205 C206 C208 118(2) . . ?
C202 C207 C206 119.2(19) . . ?
C202 C207 H207 120.4 . . ?
C206 C207 H207 120.4 . . ?
C206 C208 O201 110.0(15) . . ?
C206 C208 C209 109.6(16) . . ?
O201 C208 C209 104.9(15) . . ?
C206 C208 C210 115.2(15) . . ?
O201 C208 C210 104.3(13) . . ?
C209 C208 C210 112.1(14) . . ?
F206 C209 F205 110(2) . . ?
F206 C209 F204 105.1(18) . . ?
F205 C209 F204 106(2) . . ?
F206 C209 C208 114(2) . . ?
F205 C209 C208 111.4(17) . . ?
F204 C209 C208 110(2) . . ?
C211 C210 C208 100.2(15) . . ?
C211 C210 H21A 111.7 . . ?
C208 C210 H21A 111.7 . . ?
C211 C210 H21B 111.7 . . ?
C208 C210 H21B 111.7 . . ?
H21A C210 H21B 109.5 . . ?
N201 C211 C212 123.6(18) . . ?
N201 C211 C210 112.8(14) . . ?
C212 C211 C210 123.6(19) . . ?
C213 C212 C217 119.9(16) . . ?
C213 C212 C211 113.7(16) . . ?
C217 C212 C211 126.4(17) . . ?
C212 C213 C214 121.9(17) . . ?
C212 C213 H213 119.1 . . ?
C214 C213 H213 119.1 . . ?
C215 C214 C213 120.2(16) . . ?
C215 C214 H214 119.9 . . ?
C213 C214 H214 119.9 . . ?
C214 C215 C216 118.4(15) . . ?
C214 C215 C222 117.7(18) . . ?
C216 C215 C222 123.8(16) . . ?
C217 C216 C215 121.1(16) . . ?
C217 C216 C221 117.8(16) . . ?
C215 C216 C221 121.1(16) . . ?
C216 C217 C218 119.1(16) . . ?
C216 C217 C212 118.3(16) . . ?
C218 C217 C212 122.5(15) . . ?
C219 C218 C217 122.3(16) . . ?
C219 C218 H218 118.9 . . ?
C217 C218 H218 118.9 . . ?
C218 C219 C220 116.1(17) . . ?
C218 C219 H219 122.0 . . ?
C220 C219 H219 122.0 . . ?
C221 C220 C219 126.6(19) . . ?
C221 C220 H220 116.7 . . ?
C219 C220 H220 116.7 . . ?
C220 C221 C216 118.1(17) . . ?
C220 C221 H221 121.0 . . ?
C216 C221 H221 121.0 . . ?
O202 C222 N202 120.3(16) . . ?
O202 C222 C215 125.1(15) . . ?
N202 C222 C215 114.3(12) . . ?
C224 C223 N202 116.1(15) . . ?
C224 C223 H22A 108.3 . . ?
N202 C223 H22A 108.3 . . ?
C224 C223 H22B 108.3 . . ?
N202 C223 H22B 108.3 . . ?
H22A C223 H22B 107.4 . . ?
C223 C224 O203 126.8(15) . . ?
C223 C224 N203 124.3(13) . . ?
O203 C224 N203 108.9(16) . . ?
C226 C225 N203 115.2(12) . . ?
C226 C225 H22C 108.5 . . ?
N203 C225 H22C 108.5 . . ?
C226 C225 H22D 108.5 . . ?
N203 C225 H22D 108.5 . . ?
H22C C225 H22D 107.5 . . ?
F209 C226 F207 108.4(16) . . ?
F209 C226 F208 104.5(16) . . ?
F207 C226 F208 101.8(13) . . ?
F209 C226 C225 116.1(13) . . ?
F207 C226 C225 112.6(14) . . ?
F208 C226 C225 112.2(14) . . ?

loop_
_geom_bond_atom_site_label_1
_geom_bond_atom_site_label_2
_geom_bond_distance
_geom_bond_site_symmetry_2
_geom_bond_publ_flag
Cl01 C301 1.708(7) . ?
F301 C307 1.296(10) . ?
F302 C307 1.352(13) . ?
F303 C307 1.255(11) . ?
F304 C326 1.28(3) . ?
F305 C326 1.39(3) . ?
F306 C326 1.32(3) . ?
F307 C325 1.261(17) . ?
F308 C325 1.386(14) . ?
F309 C325 1.322(16) . ?
F351 C354 1.371(15) . ?
F352 C354 1.33(2) . ?
F353 C354 1.317(18) . ?
F354 C369 1.20(3) . ?
F355 C369 1.32(3) . ?
F356 C369 1.44(3) . ?
O301 N301 1.48(3) . ?
O301 C308 1.51(3) . ?
O302 C321 1.17(2) . ?
O303 C323 1.239(17) . ?
O351 N351 1.40(3) . ?
O351 C351 1.462(16) . ?
O352 C365 1.21(2) . ?
O353 C367 1.225(11) . ?
N301 C310 1.22(4) . ?
N302 C321 1.34(3) . ?
N302 C322 1.459(17) . ?
N302 H30A 0.8800 . ?
N303 C323 1.41(2) . ?
N303 C368 1.485(18) . ?
N303 H303 0.8800 . ?
N351 C353 1.30(3) . ?
N352 C365 1.326(18) . ?
N352 C366 1.443(15) . ?
N352 H352 0.8800 . ?
N353 C023 1.259(18) . ?
N353 C367 1.371(15) . ?
N353 H353 0.8800 . ?
C023 C325 1.53(2) . ?
C023 H02A 0.9900 . ?
C023 H02B 0.9900 . ?
C301 C306 1.365(11) . ?
C301 C302 1.416(8) . ?
C302 C303 1.356(10) . ?
C302 H302 0.9500 . ?
C303 C304 1.358(11) . ?
C303 C308 1.49(3) . ?
C303 C351 1.57(2) . ?
C304 C305 1.415(10) . ?
C304 H304 0.9500 . ?
C305 C306 1.403(11) . ?
C305 C307 1.510(13) . ?
C306 H306 0.9500 . ?
C308 C309 1.39(5) . ?
C308 C326 1.47(4) . ?
C309 C310 1.38(5) . ?
C309 H30B 0.9900 . ?
C309 H30C 0.9900 . ?
C310 C311 1.50(4) . ?
C311 C316 1.34(4) . ?
C311 C312 1.42(4) . ?
C312 C313 1.41(4) . ?
C312 C317 1.53(4) . ?
C313 C320 1.39(3) . ?
C313 C314 1.47(3) . ?
C314 C315 1.41(2) . ?
C314 C321 1.50(3) . ?
C315 C316 1.47(3) . ?
C315 H315 0.9500 . ?
C316 H316 0.9500 . ?
C317 C318 1.31(5) . ?
C317 H317 0.9500 . ?
C318 C319 1.29(4) . ?
C318 H318 0.9500 . ?
C319 C320 1.39(4) . ?
C319 H319 0.9500 . ?
C320 H320 0.9500 . ?
C322 C323 1.514(17) . ?
C322 H32A 0.9900 . ?
C322 H32B 0.9900 . ?
C351 C354 1.53(2) . ?
C351 C352 1.64(4) . ?
C352 C353 1.63(4) . ?
C352 H35A 0.9900 . ?
C352 H35B 0.9900 . ?
C353 C355 1.48(3) . ?
C355 C364 1.40(2) . ?
C355 C356 1.42(2) . ?
C356 C357 1.39(2) . ?
C356 C361 1.50(3) . ?
C357 C358 1.43(2) . ?
C357 H357 0.9500 . ?
C358 C359 1.39(2) . ?
C358 H358 0.9500 . ?
C359 C360 1.41(2) . ?
C359 H359 0.9500 . ?
C360 C361 1.390(19) . ?
C360 H360 0.9500 . ?
C361 C362 1.409(19) . ?
C362 C363 1.394(15) . ?
C362 C365 1.46(2) . ?
C363 C364 1.38(2) . ?
C363 H363 0.9500 . ?
C364 H364 0.9500 . ?
C366 C367 1.479(15) . ?
C366 H36A 0.9900 . ?
C366 H36B 0.9900 . ?
C368 C369 1.53(2) . ?
C368 H36C 0.9900 . ?
C368 H36D 0.9900 . ?
Cl10 C104 1.71(2) . ?
F101 C101 1.42(3) . ?
F102 C101 1.15(3) . ?
F103 C101 1.45(3) . ?
F104 C109 1.32(3) . ?
F105 C109 1.36(2) . ?
F106 C109 1.326(19) . ?
F107 C126 1.410(17) . ?
F108 C126 1.422(15) . ?
F109 C126 1.265(15) . ?
O101 N101 1.398(15) . ?
O101 C108 1.442(19) . ?
O102 C122 1.223(13) . ?
O103 C124 1.227(13) . ?
N101 C111 1.240(18) . ?
N102 C122 1.32(2) . ?
N102 C123 1.45(2) . ?
N102 H102 0.8800 . ?
N103 C124 1.314(15) . ?
N103 C125 1.490(14) . ?
N103 H103 0.8800 . ?
C101 C102 1.50(3) . ?
C102 C103 1.29(3) . ?
C102 C107 1.44(3) . ?
C103 C104 1.44(2) . ?
C103 H10A 0.9500 . ?
C104 C105 1.48(3) . ?
C105 C106 1.38(2) . ?
C105 H105 0.9500 . ?
C106 C107 1.40(3) . ?
C106 C108 1.55(2) . ?
C107 H107 0.9500 . ?
C108 C110 1.536(19) . ?
C108 C109 1.55(2) . ?
C110 C111 1.49(2) . ?
C110 H11A 0.9900 . ?
C110 H11B 0.9900 . ?
C111 C112 1.467(18) . ?
C112 C113 1.359(18) . ?
C112 C117 1.446(19) . ?
C113 C114 1.382(18) . ?
C113 H113 0.9500 . ?
C114 C115 1.409(18) . ?
C114 H114 0.9500 . ?
C115 C116 1.414(17) . ?
C115 C122 1.53(2) . ?
C116 C121 1.450(16) . ?
C116 C117 1.447(18) . ?
C117 C118 1.393(17) . ?
C118 C119 1.358(17) . ?
C118 H118 0.9500 . ?
C119 C120 1.421(18) . ?
C119 H119 0.9500 . ?
C120 C121 1.367(17) . ?
C120 H120 0.9500 . ?
C121 H121 0.9500 . ?
C123 C124 1.49(2) . ?
C123 H12A 0.9900 . ?
C123 H12B 0.9900 . ?
C125 C126 1.27(2) . ?
C125 H12C 0.9900 . ?
C125 H12D 0.9900 . ?
Cl20 C204 1.67(3) . ?
F201 C201 1.27(4) . ?
F202 C201 1.23(4) . ?
F203 C201 1.48(4) . ?
F204 C209 1.38(4) . ?
F205 C209 1.37(3) . ?
F206 C209 1.27(2) . ?
F207 C226 1.334(15) . ?
F208 C226 1.359(16) . ?
F209 C226 1.308(16) . ?
O201 N201 1.383(18) . ?
O201 C208 1.49(2) . ?
O202 C222 1.207(14) . ?
O203 C224 1.348(15) . ?
N201 C211 1.32(3) . ?
N202 C222 1.40(2) . ?
N202 C223 1.44(2) . ?
N202 H202 0.8800 . ?
N203 C225 1.494(16) . ?
N203 C224 1.52(2) . ?
N203 H20A 0.8800 . ?
C201 C202 1.46(4) . ?
C202 C207 1.38(3) . ?
C202 C203 1.44(3) . ?
C203 C204 1.43(3) . ?
C203 H203 0.9500 . ?
C204 C205 1.31(3) . ?
C205 C206 1.42(3) . ?
C205 H205 0.9500 . ?
C206 C207 1.40(3) . ?
C206 C208 1.47(3) . ?
C207 H207 0.9500 . ?
C208 C209 1.51(3) . ?
C208 C210 1.53(2) . ?
C210 C211 1.51(3) . ?
C210 H21A 0.9900 . ?
C210 H21B 0.9900 . ?
C211 C212 1.47(2) . ?
C212 C213 1.34(2) . ?
C212 C217 1.46(2) . ?
C213 C214 1.40(2) . ?
C213 H213 0.9500 . ?
C214 C215 1.39(2) . ?
C214 H214 0.9500 . ?
C215 C216 1.44(2) . ?
C215 C222 1.51(2) . ?
C216 C217 1.37(2) . ?
C216 C221 1.46(3) . ?
C217 C218 1.40(2) . ?
C218 C219 1.36(2) . ?
C218 H218 0.9500 . ?
C219 C220 1.36(2) . ?
C219 H219 0.9500 . ?
C220 C221 1.29(3) . ?
C220 H220 0.9500 . ?
C221 H221 0.9500 . ?
C223 C224 1.32(3) . ?
C223 H22A 0.9900 . ?
C223 H22B 0.9900 . ?
C225 C226 1.396(18) . ?
C225 H22C 0.9900 . ?
C225 H22D 0.9900 . ?

loop_
_geom_torsion_atom_site_label_1
_geom_torsion_atom_site_label_2
_geom_torsion_atom_site_label_3
_geom_torsion_atom_site_label_4
_geom_torsion
_geom_torsion_site_symmetry_1
_geom_torsion_site_symmetry_2
_geom_torsion_site_symmetry_3
_geom_torsion_site_symmetry_4
_geom_torsion_publ_flag
C308_b O301_b N301_b C310_b -2(3) . . . . ?
C351 O351 N351 C353 -10(2) . . . . ?
C367 N353 C023 C325 -87.2(15) . . . . ?
C306 C301 C302 C303 -0.1(8) . . . . ?
Cl01 C301 C302 C303 179.0(4) . . . . ?
C301 C302 C303 C304 1.1(8) . . . . ?
C301 C302 C303 C308 172.5(14) . . . . ?
C301 C302 C303 C351 -179.6(9) . . . . ?
C302 C303 C304 C305 -2.7(9) . . . . ?
C308 C303 C304 C305 -175.6(13) . . . . ?
C351 C303 C304 C305 178.0(10) . . . . ?
C303 C304 C305 C306 3.3(9) . . . . ?
C303 C304 C305 C307 -176.4(7) . . . . ?
C302 C301 C306 C305 0.7(9) . . . . ?
Cl01 C301 C306 C305 -178.4(4) . . . . ?
C304 C305 C306 C301 -2.3(9) . . . . ?
C307 C305 C306 C301 177.5(6) . . . . ?
C306 C305 C307 F303 -71.0(11) . . . . ?
C304 C305 C307 F303 108.7(10) . . . . ?
C306 C305 C307 F301 54.9(10) . . . . ?
C304 C305 C307 F301 -125.4(9) . . . . ?
C306 C305 C307 F302 174.6(8) . . . . ?
C304 C305 C307 F302 -5.7(12) . . . . ?
C302 C303 C308 C309 128(3) . . . . ?
C304 C303 C308 C309 -60(3) . . . . ?
C351 C303 C308 C309 101(7) . . . . ?
C302 C303 C308 C326 -83(2) . . . . ?
C304 C303 C308 C326 89(2) . . . . ?
C351 C303 C308 C326 -109(8) . . . . ?
C302 C303 C308 O301 28(2) . . . . ?
C304 C303 C308 O301 -159.7(13) . . . . ?
C351 C303 C308 O301 1(5) . . . . ?
N301 O301 C308 C309 17(2) . . . . ?
N301 O301 C308 C326 -105(2) . . . . ?
N301 O301 C308 C303 139.5(18) . . . . ?
C326 C308 C309 C310 81(4) . . . . ?
C303 C308 C309 C310 -132(2) . . . . ?
O301 C308 C309 C310 -28(3) . . . . ?
O301 N301 C310 C309 -14(3) . . . . ?
O301 N301 C310 C311 -179(2) . . . . ?
C308 C309 C310 N301 30(4) . . . . ?
C308 C309 C310 C311 -165(3) . . . . ?
N301 C310 C311 C316 165(3) . . . . ?
C309 C310 C311 C316 3(4) . . . . ?
N301 C310 C311 C312 -15(4) . . . . ?
C309 C310 C311 C312 -177(3) . . . . ?
C316 C311 C312 C313 -4(4) . . . . ?
C310 C311 C312 C313 177(2) . . . . ?
C316 C311 C312 C317 -179(3) . . . . ?
C310 C311 C312 C317 2(4) . . . . ?
C311 C312 C313 C320 -178.3(19) . . . . ?
C317 C312 C313 C320 -2(3) . . . . ?
C311 C312 C313 C314 7(3) . . . . ?
C317 C312 C313 C314 -177.1(16) . . . . ?
C320 C313 C314 C315 179.1(13) . . . . ?
C312 C313 C314 C315 -6(2) . . . . ?
C320 C313 C314 C321 -2(2) . . . . ?
C312 C313 C314 C321 173.2(17) . . . . ?
C313 C314 C315 C316 1.3(18) . . . . ?
C321 C314 C315 C316 -177.7(13) . . . . ?
C312 C311 C316 C315 -1(3) . . . . ?
C310 C311 C316 C315 178.4(18) . . . . ?
C314 C315 C316 C311 2(2) . . . . ?
C313 C312 C317 C318 -2(3) . . . . ?
C311 C312 C317 C318 174(3) . . . . ?
C312 C317 C318 C319 4(5) . . . . ?
C317 C318 C319 C320 -1(4) . . . . ?
C318 C319 C320 C313 -3(3) . . . . ?
C312 C313 C320 C319 5(3) . . . . ?
C314 C313 C320 C319 179.4(19) . . . . ?
C322 N302 C321 O302 -1(2) . . . . ?
C322 N302 C321 C314 177.1(12) . . . . ?
C315 C314 C321 O302 131(2) . . . . ?
C313 C314 C321 O302 -48(2) . . . . ?
C315 C314 C321 N302 -46.5(17) . . . . ?
C313 C314 C321 N302 134.4(16) . . . . ?
C321 N302 C322 C323 -67(2) . . . . ?
C368 N303 C323 O303 -23(4) . . . . ?
C368 N303 C323 C322 163(2) . . . . ?
N302 C322 C323 O303 -40(3) . . . . ?
N302 C322 C323 N303 135(2) . . . . ?
N353 C023 C325 F307 61.3(16) . . . . ?
N353 C023 C325 F309 -64.5(14) . . . . ?
N353 C023 C325 F308 179.7(10) . . . . ?
C309 C308 C326 F304 -160(3) . . . . ?
C303 C308 C326 F304 50(3) . . . . ?
O301 C308 C326 F304 -57(3) . . . . ?
C309 C308 C326 F306 82(3) . . . . ?
C303 C308 C326 F306 -68(2) . . . . ?
O301 C308 C326 F306 -175.6(18) . . . . ?
C309 C308 C326 F305 -39(4) . . . . ?
C303 C308 C326 F305 171(2) . . . . ?
O301 C308 C326 F305 64(3) . . . . ?
N351 O351 C351 C354 -98.9(16) . . . . ?
N351 O351 C351 C303 142.0(15) . . . . ?
N351 O351 C351 C352 14(2) . . . . ?
C302 C303 C351 O351 32.9(17) . . . . ?
C304 C303 C351 O351 -147.8(11) . . . . ?
C308 C303 C351 O351 -170(8) . . . . ?
C302 C303 C351 C354 -84.2(12) . . . . ?
C304 C303 C351 C354 95.1(13) . . . . ?
C308 C303 C351 C354 73(6) . . . . ?
C302 C303 C351 C352 158.4(14) . . . . ?
C304 C303 C351 C352 -22(2) . . . . ?
C308 C303 C351 C352 -44(6) . . . . ?
O351 C351 C352 C353 -11(2) . . . . ?
C354 C351 C352 C353 101.5(16) . . . . ?
C303 C351 C352 C353 -139.3(15) . . . . ?
O351 N351 C353 C355 175(2) . . . . ?
O351 N351 C353 C352 1(3) . . . . ?
C351 C352 C353 N351 6(2) . . . . ?
C351 C352 C353 C355 -168.4(19) . . . . ?
O351 C351 C354 F353 -58.9(16) . . . . ?
C303 C351 C354 F353 63.5(15) . . . . ?
C352 C351 C354 F353 -174.0(17) . . . . ?
O351 C351 C354 F352 63.4(17) . . . . ?
C303 C351 C354 F352 -174.1(11) . . . . ?
C352 C351 C354 F352 -51.6(19) . . . . ?
O351 C351 C354 F351 -178.8(14) . . . . ?
C303 C351 C354 F351 -56.4(16) . . . . ?
C352 C351 C354 F351 66.1(19) . . . . ?
N351 C353 C355 C364 175(2) . . . . ?
C352 C353 C355 C364 -10(3) . . . . ?
N351 C353 C355 C356 -4(3) . . . . ?
C352 C353 C355 C356 171(2) . . . . ?
C364 C355 C356 C357 178(2) . . . . ?
C353 C355 C356 C357 -3(3) . . . . ?
C364 C355 C356 C361 5(3) . . . . ?
C353 C355 C356 C361 -175.8(19) . . . . ?
C355 C356 C357 C358 -178.7(19) . . . . ?
C361 C356 C357 C358 -6(3) . . . . ?
C356 C357 C358 C359 0(3) . . . . ?
C357 C358 C359 C360 4(3) . . . . ?
C358 C359 C360 C361 -2(3) . . . . ?
C359 C360 C361 C362 -173.4(17) . . . . ?
C359 C360 C361 C356 -3(2) . . . . ?
C357 C356 C361 C360 8(3) . . . . ?
C355 C356 C361 C360 -179.5(17) . . . . ?
C357 C356 C361 C362 178.5(17) . . . . ?
C355 C356 C361 C362 -9(3) . . . . ?
C360 C361 C362 C363 175.1(14) . . . . ?
C356 C361 C362 C363 5(2) . . . . ?
C360 C361 C362 C365 -5(2) . . . . ?
C356 C361 C362 C365 -174.8(16) . . . . ?
C361 C362 C363 C364 2(2) . . . . ?
C365 C362 C363 C364 -177.8(15) . . . . ?
C362 C363 C364 C355 -6(2) . . . . ?
C356 C355 C364 C363 2(3) . . . . ?
C353 C355 C364 C363 -177.1(17) . . . . ?
C366 N352 C365 O352 -5.1(19) . . . . ?
C366 N352 C365 C362 177.6(11) . . . . ?
C363 C362 C365 O352 132.9(13) . . . . ?
C361 C362 C365 O352 -47(2) . . . . ?
C363 C362 C365 N352 -49.9(18) . . . . ?
C361 C362 C365 N352 130.3(13) . . . . ?
C365 N352 C366 C367 -72.5(13) . . . . ?
C023 N353 C367 O353 -6.9(18) . . . . ?
C023 N353 C367 C366 175.0(12) . . . . ?
N352 C366 C367 O353 -25.2(15) . . . . ?
N352 C366 C367 N353 152.9(10) . . . . ?
C323 N303 C368 C369 116(2) . . . . ?
N303 C368 C369 F354 -58(3) . . . . ?
N303 C368 C369 F355 178(2) . . . . ?
N303 C368 C369 F356 65(2) . . . . ?
C108 O101 N101 C111 -6.3(14) . . . . ?
F102 C101 C102 C103 -106(2) . . . . ?
F101 C101 C102 C103 47(2) . . . . ?
F103 C101 C102 C103 148.9(18) . . . . ?
F102 C101 C102 C107 71(3) . . . . ?
F101 C101 C102 C107 -135.8(19) . . . . ?
F103 C101 C102 C107 -34(2) . . . . ?
C107 C102 C103 C104 -4(3) . . . . ?
C101 C102 C103 C104 172.9(16) . . . . ?
C102 C103 C104 C105 2(2) . . . . ?
C102 C103 C104 Cl10 -176.1(15) . . . . ?
C103 C104 C105 C106 0(2) . . . . ?
Cl10 C104 C105 C106 178.2(15) . . . . ?
C104 C105 C106 C107 0(2) . . . . ?
C104 C105 C106 C108 179.4(15) . . . . ?
C105 C106 C107 C102 -3(3) . . . . ?
C108 C106 C107 C102 178.3(17) . . . . ?
C103 C102 C107 C106 5(3) . . . . ?
C101 C102 C107 C106 -172.4(19) . . . . ?
N101 O101 C108 C110 12.6(13) . . . . ?
N101 O101 C108 C109 -101.7(12) . . . . ?
N101 O101 C108 C106 137.2(13) . . . . ?
C105 C106 C108 O101 33(2) . . . . ?
C107 C106 C108 O101 -147.9(16) . . . . ?
C105 C106 C108 C110 150.0(15) . . . . ?
C107 C106 C108 C110 -31(2) . . . . ?
C105 C106 C108 C109 -85.3(18) . . . . ?
C107 C106 C108 C109 93.8(18) . . . . ?
O101 C108 C109 F104 -179.9(12) . . . . ?
C110 C108 C109 F104 68.9(16) . . . . ?
C106 C108 C109 F104 -60.2(16) . . . . ?
O101 C108 C109 F106 58.4(14) . . . . ?
C110 C108 C109 F106 -52.8(16) . . . . ?
C106 C108 C109 F106 178.2(14) . . . . ?
O101 C108 C109 F105 -60.5(17) . . . . ?
C110 C108 C109 F105 -171.8(15) . . . . ?
C106 C108 C109 F105 59.2(19) . . . . ?
O101 C108 C110 C111 -13.6(12) . . . . ?
C109 C108 C110 C111 99.9(13) . . . . ?
C106 C108 C110 C111 -133.7(13) . . . . ?
O101 N101 C111 C112 -178.4(13) . . . . ?
O101 N101 C111 C110 -3.6(14) . . . . ?
C108 C110 C111 N101 11.1(13) . . . . ?
C108 C110 C111 C112 -173.5(11) . . . . ?
N101 C111 C112 C113 161.0(14) . . . . ?
C110 C111 C112 C113 -13.6(17) . . . . ?
N101 C111 C112 C117 -18.0(19) . . . . ?
C110 C111 C112 C117 167.4(11) . . . . ?
C117 C112 C113 C114 -4.6(19) . . . . ?
C111 C112 C113 C114 176.5(12) . . . . ?
C112 C113 C114 C115 8(2) . . . . ?
C113 C114 C115 C116 -8(2) . . . . ?
C113 C114 C115 C122 176.9(14) . . . . ?
C114 C115 C116 C121 -177.0(12) . . . . ?
C122 C115 C116 C121 -2(2) . . . . ?
C114 C115 C116 C117 6.5(19) . . . . ?
C122 C115 C116 C117 -178.8(13) . . . . ?
C113 C112 C117 C118 -179.9(12) . . . . ?
C111 C112 C117 C118 -1.1(17) . . . . ?
C113 C112 C117 C116 2.5(16) . . . . ?
C111 C112 C117 C116 -178.7(11) . . . . ?
C115 C116 C117 C118 178.7(11) . . . . ?
C121 C116 C117 C118 2.0(15) . . . . ?
C115 C116 C117 C112 -3.5(17) . . . . ?
C121 C116 C117 C112 179.8(11) . . . . ?
C112 C117 C118 C119 178.1(11) . . . . ?
C116 C117 C118 C119 -4.3(16) . . . . ?
C117 C118 C119 C120 3.9(16) . . . . ?
C118 C119 C120 C121 -1.2(16) . . . . ?
C119 C120 C121 C116 -0.9(18) . . . . ?
C115 C116 C121 C120 -176.3(12) . . . . ?
C117 C116 C121 C120 0.4(18) . . . . ?
C123 N102 C122 O102 -10(2) . . . . ?
C123 N102 C122 C115 177.8(12) . . . . ?
C114 C115 C122 O102 120.7(15) . . . . ?
C116 C115 C122 O102 -54(2) . . . . ?
C114 C115 C122 N102 -67.0(17) . . . . ?
C116 C115 C122 N102 118.4(15) . . . . ?
C122 N102 C123 C124 -59.2(18) . . . . ?
C125 N103 C124 O103 3(2) . . . . ?
C125 N103 C124 C123 -171.9(13) . . . . ?
N102 C123 C124 O103 -29(2) . . . . ?
N102 C123 C124 N103 145.6(13) . . . . ?
C124 N103 C125 C126 95(2) . . . . ?
N103 C125 C126 F109 -178.4(16) . . . . ?
N103 C125 C126 F107 -54(2) . . . . ?
N103 C125 C126 F108 59(2) . . . . ?
C208 O201 N201 C211 -12.4(16) . . . . ?
F202 C201 C202 C207 -169(3) . . . . ?
F201 C201 C202 C207 -36(3) . . . . ?
F203 C201 C202 C207 83(3) . . . . ?
F202 C201 C202 C203 15(4) . . . . ?
F201 C201 C202 C203 148(2) . . . . ?
F203 C201 C202 C203 -93(3) . . . . ?
C207 C202 C203 C204 4(3) . . . . ?
C201 C202 C203 C204 -180(2) . . . . ?
C202 C203 C204 C205 -4(3) . . . . ?
C202 C203 C204 Cl20 -178.7(18) . . . . ?
C203 C204 C205 C206 2(3) . . . . ?
Cl20 C204 C205 C206 176(2) . . . . ?
C204 C205 C206 C207 0(3) . . . . ?
C204 C205 C206 C208 -178(2) . . . . ?
C203 C202 C207 C206 -2(3) . . . . ?
C201 C202 C207 C206 -178(2) . . . . ?
C205 C206 C207 C202 0(3) . . . . ?
C208 C206 C207 C202 178(2) . . . . ?
C207 C206 C208 O201 -148(2) . . . . ?
C205 C206 C208 O201 30(2) . . . . ?
C207 C206 C208 C209 97(2) . . . . ?
C205 C206 C208 C209 -85(2) . . . . ?
C207 C206 C208 C210 -30(3) . . . . ?
C205 C206 C208 C210 147.9(19) . . . . ?
N201 O201 C208 C206 144.0(16) . . . . ?
N201 O201 C208 C209 -98.2(15) . . . . ?
N201 O201 C208 C210 19.9(14) . . . . ?
C206 C208 C209 F206 -176(2) . . . . ?
O201 C208 C209 F206 66(2) . . . . ?
C210 C208 C209 F206 -47(3) . . . . ?
C206 C208 C209 F205 59(2) . . . . ?
O201 C208 C209 F205 -59(2) . . . . ?
C210 C208 C209 F205 -171.6(19) . . . . ?
C206 C208 C209 F204 -58(2) . . . . ?
O201 C208 C209 F204 -176.1(15) . . . . ?
C210 C208 C209 F204 71.2(18) . . . . ?
C206 C208 C210 C211 -139.2(17) . . . . ?
O201 C208 C210 C211 -18.4(13) . . . . ?
C209 C208 C210 C211 94.6(16) . . . . ?
O201 N201 C211 C212 179.4(14) . . . . ?
O201 N201 C211 C210 -0.7(17) . . . . ?
C208 C210 C211 N201 12.6(16) . . . . ?
C208 C210 C211 C212 -167.5(14) . . . . ?
N201 C211 C212 C213 170.3(15) . . . . ?
C210 C211 C212 C213 -10(2) . . . . ?
N201 C211 C212 C217 -11(2) . . . . ?
C210 C211 C212 C217 169.2(14) . . . . ?
C217 C212 C213 C214 -1(2) . . . . ?
C211 C212 C213 C214 177.9(14) . . . . ?
C212 C213 C214 C215 1(2) . . . . ?
C213 C214 C215 C216 2(2) . . . . ?
C213 C214 C215 C222 -175.2(13) . . . . ?
C214 C215 C216 C217 -5(2) . . . . ?
C222 C215 C216 C217 172.4(14) . . . . ?
C214 C215 C216 C221 176.3(14) . . . . ?
C222 C215 C216 C221 -7(2) . . . . ?
C215 C216 C217 C218 -178.1(13) . . . . ?
C221 C216 C217 C218 1(2) . . . . ?
C215 C216 C217 C212 4(2) . . . . ?
C221 C216 C217 C212 -176.5(13) . . . . ?
C213 C212 C217 C216 -2(2) . . . . ?
C211 C212 C217 C216 179.6(15) . . . . ?
C213 C212 C217 C218 -179.0(14) . . . . ?
C211 C212 C217 C218 2(2) . . . . ?
C216 C217 C218 C219 0(2) . . . . ?
C212 C217 C218 C219 177.5(15) . . . . ?
C217 C218 C219 C220 0(2) . . . . ?
C218 C219 C220 C221 -1(2) . . . . ?
C219 C220 C221 C216 2(2) . . . . ?
C217 C216 C221 C220 -2(2) . . . . ?
C215 C216 C221 C220 177.2(14) . . . . ?
C223 N202 C222 O202 4(3) . . . . ?
C223 N202 C222 C215 178.0(17) . . . . ?
C214 C215 C222 O202 129(2) . . . . ?
C216 C215 C222 O202 -48(3) . . . . ?
C214 C215 C222 N202 -45(2) . . . . ?
C216 C215 C222 N202 138.1(17) . . . . ?
C222 N202 C223 C224 -92(2) . . . . ?
N202 C223 C224 O203 -15(3) . . . . ?
N202 C223 C224 N203 162.8(16) . . . . ?
C225 N203 C224 C223 -163.6(19) . . . . ?
C225 N203 C224 O203 14(3) . . . . ?
C224 N203 C225 C226 93.8(19) . . . . ?
N203 C225 C226 F209 51.8(17) . . . . ?
N203 C225 C226 F207 -74.1(15) . . . . ?
N203 C225 C226 F208 171.9(11) . . . . ?
